data_4312799
loop_
_publ_author_name
'Andrey Yu. Kovalevsky'
'Milan Gembicky'
'Irina V. Novozhilova'
'Philip Coppens'

_publ_section_title
;
 Solid-State Structure Dependence of the Molecular Distortion and
 Spectroscopic Properties of the Cu(I)
 Bis(2,9-dimethyl-1,10-phenanthroline) Ion
;
_journal_name_full 'Inorganic Chemistry'
_journal_page_first 8794
_journal_page_last 8802
_journal_paper_doi 10.1021/ic0348805
_journal_volume 42
_journal_year 2003
_chemical_formula_sum 'C28 H28 Cu N5 O5'
_chemical_formula_weight 578.09
_chemical_melting_point ?
_chemical_name_common '[Cu(I)(dmp)2]NO3x2H2O'
_chemical_name_systematic
;
  bis-(2,9-dimethyl-1,10-phenanthroline)copper(I) nitrate dihydrate
;
_space_group_IT_number 2
_symmetry_cell_setting triclinic
_symmetry_space_group_name_Hall '-P 1'
_symmetry_space_group_name_H-M 'P -1'
_atom_sites_solution_hydrogens difmap
_atom_sites_solution_primary direct
_atom_sites_solution_secondary difmap
_audit_creation_method SHELXL-97
_cell_angle_alpha 71.2430(10)
_cell_angle_beta 82.3440(10)
_cell_angle_gamma 86.6190(10)
_cell_formula_units_Z 2
_cell_length_a 7.4323(2)
_cell_length_b 11.8200(3)
_cell_length_c 15.4847(4)
_cell_measurement_reflns_used 421
_cell_measurement_temperature 90(1)
_cell_measurement_theta_max 30.03
_cell_measurement_theta_min 1.40
_cell_volume 1276.41(6)
_computing_cell_refinement 'Bruker SMART'
_computing_data_collection 'Bruker SMART'
_computing_data_reduction 'Bruker SAINT'
_computing_molecular_graphics 'Bruker SHELXTL'
_computing_publication_material 'Bruker SHELXTL'
_computing_structure_refinement 'SHELXL-97 (Sheldrick, 1997)'
_computing_structure_solution 'SHELXS-97 (Sheldrick, 1990)'
_diffrn_ambient_temperature 90(1)
_diffrn_measured_fraction_theta_full 0.951
_diffrn_measured_fraction_theta_max 0.951
_diffrn_measurement_device_type 'CCD area detector'
_diffrn_measurement_method 'phi and omega scans'
_diffrn_radiation_monochromator graphite
_diffrn_radiation_source 'rotating anode'
_diffrn_radiation_type MoK\a
_diffrn_radiation_wavelength 0.71073
_diffrn_reflns_av_R_equivalents 0.0462
_diffrn_reflns_av_sigmaI/netI 0.0528
_diffrn_reflns_limit_h_max 10
_diffrn_reflns_limit_h_min -10
_diffrn_reflns_limit_k_max 16
_diffrn_reflns_limit_k_min -16
_diffrn_reflns_limit_l_max 21
_diffrn_reflns_limit_l_min -21
_diffrn_reflns_number 22246
_diffrn_reflns_theta_full 30.03
_diffrn_reflns_theta_max 30.03
_diffrn_reflns_theta_min 1.40
_exptl_absorpt_coefficient_mu 0.906
_exptl_absorpt_correction_T_max 0.9561
_exptl_absorpt_correction_T_min 0.8396
_exptl_absorpt_correction_type 'emprirical SADABS'
_exptl_crystal_colour red
_exptl_crystal_density_diffrn 1.504
_exptl_crystal_density_meas 0
_exptl_crystal_density_method 'not measured'
_exptl_crystal_description prism
_exptl_crystal_F_000 600
_exptl_crystal_size_max 0.20
_exptl_crystal_size_mid 0.13
_exptl_crystal_size_min 0.05
_refine_diff_density_max 0.918
_refine_diff_density_min -0.547
_refine_diff_density_rms 0.074
_refine_ls_extinction_method none
_refine_ls_goodness_of_fit_ref 1.050
_refine_ls_hydrogen_treatment 'riding model and ideal CH3 groups'
_refine_ls_matrix_type full
_refine_ls_number_parameters 356
_refine_ls_number_reflns 7106
_refine_ls_number_restraints 0
_refine_ls_restrained_S_all 1.050
_refine_ls_R_factor_all 0.0602
_refine_ls_R_factor_gt 0.0388
_refine_ls_shift/su_max 0.002
_refine_ls_shift/su_mean <0.001
_refine_ls_structure_factor_coef Fsqd
_refine_ls_weighting_details 'calc w=1/[\s^2^(Fo^2^)+(0.0472P)^2^+0.2221P] where P=(Fo^2^+2Fc^2^)/3'
_refine_ls_weighting_scheme calc
_refine_ls_wR_factor_gt 0.0896
_refine_ls_wR_factor_ref 0.0983
_reflns_number_gt 5467
_reflns_number_total 7106
_reflns_threshold_expression >2sigma(I)
_cod_data_source_file ic0348805si20031028_114907_06.cif
_cod_data_source_block no3h2o
_cod_depositor_comments
;
The following automatic conversions were performed:
'_symmetry_cell_setting' value 'Triclinic' changed to 'triclinic'
according to '/home/adriana/struct/CIF-dictionaries/cif_core.dic'
dictionary named 'cif_core.dic' version 2.4.1 from 2010-06-29.

Automatic conversion script
Id: cif_fix_enum 1555 2011-01-17 13:19:09Z saulius 

The following automatic conversions were performed:

'_chemical_melting_point' value 'not measured' was changed to '?' -
the value is undefined or not given.

Automatic conversion script
Id: cif_fix_values 1569 2011-02-09 13:29:24Z adriana 
;
_cod_database_code 4312799

loop_
_symmetry_equiv_pos_as_xyz
'x, y, z'
'-x, -y, -z'

loop_
_atom_site_label
_atom_site_type_symbol
_atom_site_fract_x
_atom_site_fract_y
_atom_site_fract_z
_atom_site_U_iso_or_equiv
_atom_site_adp_type
_atom_site_occupancy
_atom_site_symmetry_multiplicity
_atom_site_calc_flag
_atom_site_refinement_flags
_atom_site_disorder_assembly
_atom_site_disorder_group
Cu1 Cu 1.23260(3) 0.35831(2) 1.290488(14) 0.01658(7) Uani 1 1 d . . .
N1 N 1.30645(19) 0.33696(13) 1.16597(10) 0.0140(3) Uani 1 1 d . . .
N2 N 1.14450(19) 0.52123(13) 1.21399(10) 0.0137(3) Uani 1 1 d . . .
N3 N 1.3798(2) 0.34901(13) 1.39416(10) 0.0160(3) Uani 1 1 d . . .
N4 N 1.0693(2) 0.24353(13) 1.39394(10) 0.0158(3) Uani 1 1 d . . .
N5 N 0.6401(2) 0.13935(14) 0.81364(11) 0.0201(3) Uani 1 1 d . . .
O1 O 0.6836(2) 0.05659(13) 0.88264(9) 0.0285(3) Uani 1 1 d . . .
O2 O 0.5031(2) 0.20309(14) 0.82209(11) 0.0335(4) Uani 1 1 d . . .
O3 O 0.73062(19) 0.15430(13) 0.73759(9) 0.0253(3) Uani 1 1 d . . .
C1 C 1.3821(2) 0.24325(16) 1.14451(12) 0.0163(3) Uani 1 1 d . . .
C2 C 1.4159(2) 0.24378(17) 1.05227(13) 0.0193(4) Uani 1 1 d . . .
H2A H 1.4703 0.1758 1.0386 0.023 Uiso 1 1 calc R . .
C3 C 1.3700(2) 0.34230(17) 0.98280(12) 0.0186(4) Uani 1 1 d . . .
H3A H 1.3927 0.3430 0.9208 0.022 Uiso 1 1 calc R . .
C4 C 1.2888(2) 0.44255(16) 1.00378(12) 0.0163(3) Uani 1 1 d . . .
C5 C 1.2338(2) 0.54913(17) 0.93614(12) 0.0182(4) Uani 1 1 d . . .
H5A H 1.2540 0.5544 0.8731 0.022 Uiso 1 1 calc R . .
C6 C 1.1535(2) 0.64261(17) 0.96011(12) 0.0180(4) Uani 1 1 d . . .
H6A H 1.1188 0.7123 0.9139 0.022 Uiso 1 1 calc R . .
C7 C 1.1209(2) 0.63703(16) 1.05469(12) 0.0154(3) Uani 1 1 d . . .
C8 C 1.0353(2) 0.73023(16) 1.08416(12) 0.0167(3) Uani 1 1 d . . .
H8A H 0.9968 0.8015 1.0407 0.020 Uiso 1 1 calc R . .
C9 C 1.0082(2) 0.71695(16) 1.17614(13) 0.0179(4) Uani 1 1 d . . .
H9A H 0.9505 0.7792 1.1967 0.021 Uiso 1 1 calc R . .
C10 C 1.0658(2) 0.61129(16) 1.24031(12) 0.0151(3) Uani 1 1 d . . .
C11 C 1.2593(2) 0.43569(15) 1.09693(11) 0.0134(3) Uani 1 1 d . . .
C12 C 1.1736(2) 0.53418(15) 1.12255(11) 0.0138(3) Uani 1 1 d . . .
C13 C 1.4286(3) 0.13572(16) 1.22090(13) 0.0214(4) Uani 1 1 d . . .
H13A H 1.4223 0.1565 1.2776 0.032 Uiso 1 1 calc R . .
H13B H 1.5518 0.1077 1.2057 0.032 Uiso 1 1 calc R . .
H13C H 1.3423 0.0723 1.2296 0.032 Uiso 1 1 calc R . .
C14 C 1.0420(3) 0.59578(16) 1.34115(12) 0.0186(4) Uani 1 1 d . . .
H14A H 1.0517 0.5107 1.3760 0.028 Uiso 1 1 calc R . .
H14B H 0.9223 0.6270 1.3584 0.028 Uiso 1 1 calc R . .
H14C H 1.1366 0.6395 1.3549 0.028 Uiso 1 1 calc R . .
C15 C 1.5287(2) 0.40716(16) 1.39329(12) 0.0176(4) Uani 1 1 d . . .
C16 C 1.6132(3) 0.38739(18) 1.47333(13) 0.0213(4) Uani 1 1 d . . .
H16A H 1.7196 0.4297 1.4708 0.026 Uiso 1 1 calc R . .
C17 C 1.5423(3) 0.30734(17) 1.55464(13) 0.0205(4) Uani 1 1 d . . .
H17A H 1.6006 0.2926 1.6083 0.025 Uiso 1 1 calc R . .
C18 C 1.3827(3) 0.24721(16) 1.55814(12) 0.0182(4) Uani 1 1 d . . .
C19 C 1.2954(3) 0.16423(17) 1.64079(12) 0.0215(4) Uani 1 1 d . . .
H19A H 1.3501 0.1446 1.6960 0.026 Uiso 1 1 calc R . .
C20 C 1.1370(3) 0.11379(17) 1.64108(12) 0.0227(4) Uani 1 1 d . . .
H20A H 1.0809 0.0601 1.6967 0.027 Uiso 1 1 calc R . .
C21 C 1.0515(3) 0.14008(16) 1.55846(12) 0.0192(4) Uani 1 1 d . . .
C22 C 0.8851(3) 0.09234(17) 1.55470(14) 0.0234(4) Uani 1 1 d . . .
H22A H 0.8199 0.0416 1.6090 0.028 Uiso 1 1 calc R . .
C23 C 0.8178(3) 0.11946(17) 1.47239(14) 0.0228(4) Uani 1 1 d . . .
H23A H 0.7057 0.0871 1.4695 0.027 Uiso 1 1 calc R . .
C24 C 0.9138(3) 0.19529(16) 1.39163(13) 0.0190(4) Uani 1 1 d . . .
C25 C 1.3053(2) 0.27174(15) 1.47620(12) 0.0156(3) Uani 1 1 d . . .
C26 C 1.1375(2) 0.21661(15) 1.47568(12) 0.0157(3) Uani 1 1 d . . .
C27 C 1.6017(3) 0.49587(18) 1.30376(13) 0.0232(4) Uani 1 1 d . . .
H27A H 1.5441 0.4844 1.2539 0.035 Uiso 1 1 calc R . .
H27B H 1.7333 0.4841 1.2927 0.035 Uiso 1 1 calc R . .
H27C H 1.5752 0.5771 1.3062 0.035 Uiso 1 1 calc R . .
C28 C 0.8458(3) 0.22383(18) 1.30015(13) 0.0227(4) Uani 1 1 d . . .
H28A H 0.8903 0.3021 1.2603 0.034 Uiso 1 1 calc R . .
H28B H 0.7127 0.2255 1.3084 0.034 Uiso 1 1 calc R . .
H28C H 0.8897 0.1626 1.2719 0.034 Uiso 1 1 calc R . .
O1S O 1.2505(2) 1.02482(15) 0.93237(10) 0.0349(4) Uani 1 1 d . . .
H1OB H 1.3428 1.0679 0.9075 0.052 Uiso 1 1 d R . .
H1OA H 1.2815 0.9910 0.9857 0.052 Uiso 1 1 d R . .
O2S O 1.0154(2) 0.92870(13) 0.85171(9) 0.0285(3) Uani 1 1 d . . .
H2OB H 0.9147 0.9623 0.8628 0.043 Uiso 1 1 d R . .
H2OA H 1.0968 0.9504 0.8765 0.043 Uiso 1 1 d R . .

loop_
_atom_site_aniso_label
_atom_site_aniso_U_11
_atom_site_aniso_U_22
_atom_site_aniso_U_33
_atom_site_aniso_U_23
_atom_site_aniso_U_13
_atom_site_aniso_U_12
Cu1 0.02221(12) 0.01756(12) 0.00917(11) -0.00305(8) -0.00229(8) -0.00002(8)
N1 0.0131(7) 0.0161(7) 0.0135(7) -0.0053(6) -0.0016(5) -0.0023(5)
N2 0.0139(7) 0.0162(7) 0.0116(7) -0.0050(6) -0.0008(5) -0.0033(5)
N3 0.0186(7) 0.0165(7) 0.0129(7) -0.0053(6) -0.0011(6) 0.0002(6)
N4 0.0184(7) 0.0158(7) 0.0141(7) -0.0063(6) -0.0011(6) -0.0002(6)
N5 0.0251(8) 0.0202(8) 0.0165(8) -0.0056(6) -0.0072(6) -0.0049(6)
O1 0.0362(8) 0.0284(8) 0.0174(7) 0.0000(6) -0.0077(6) -0.0042(6)
O2 0.0376(9) 0.0302(8) 0.0336(9) -0.0132(7) -0.0037(7) 0.0075(7)
O3 0.0296(8) 0.0310(8) 0.0141(6) -0.0048(6) -0.0018(5) -0.0054(6)
C1 0.0143(8) 0.0200(9) 0.0173(8) -0.0089(7) -0.0025(6) -0.0026(7)
C2 0.0191(9) 0.0216(9) 0.0210(9) -0.0125(8) -0.0004(7) -0.0029(7)
C3 0.0183(9) 0.0270(9) 0.0133(8) -0.0105(7) 0.0002(7) -0.0046(7)
C4 0.0154(8) 0.0226(9) 0.0117(8) -0.0058(7) -0.0009(6) -0.0045(7)
C5 0.0195(9) 0.0252(9) 0.0100(8) -0.0049(7) -0.0012(6) -0.0060(7)
C6 0.0192(9) 0.0214(9) 0.0113(8) -0.0006(7) -0.0038(6) -0.0048(7)
C7 0.0141(8) 0.0180(8) 0.0136(8) -0.0035(7) -0.0014(6) -0.0053(6)
C8 0.0171(8) 0.0166(8) 0.0149(8) -0.0020(7) -0.0041(7) -0.0013(7)
C9 0.0179(8) 0.0176(8) 0.0191(9) -0.0070(7) -0.0023(7) -0.0007(7)
C10 0.0155(8) 0.0167(8) 0.0142(8) -0.0059(7) -0.0015(6) -0.0039(6)
C11 0.0122(8) 0.0169(8) 0.0113(8) -0.0044(6) -0.0006(6) -0.0040(6)
C12 0.0128(8) 0.0169(8) 0.0118(8) -0.0043(6) -0.0008(6) -0.0045(6)
C13 0.0266(10) 0.0177(9) 0.0207(9) -0.0067(7) -0.0053(8) 0.0023(7)
C14 0.0244(9) 0.0193(9) 0.0134(8) -0.0068(7) -0.0020(7) -0.0006(7)
C15 0.0197(9) 0.0186(8) 0.0154(8) -0.0070(7) -0.0024(7) 0.0018(7)
C16 0.0212(9) 0.0249(9) 0.0205(9) -0.0102(8) -0.0056(7) 0.0007(7)
C17 0.0227(9) 0.0249(9) 0.0176(9) -0.0113(8) -0.0067(7) 0.0052(7)
C18 0.0236(9) 0.0192(9) 0.0132(8) -0.0072(7) -0.0044(7) 0.0062(7)
C19 0.0302(10) 0.0216(9) 0.0111(8) -0.0040(7) -0.0027(7) 0.0066(8)
C20 0.0350(11) 0.0178(9) 0.0114(8) -0.0022(7) 0.0026(7) 0.0035(8)
C21 0.0252(9) 0.0165(8) 0.0152(8) -0.0062(7) 0.0027(7) 0.0007(7)
C22 0.0291(10) 0.0186(9) 0.0201(9) -0.0063(7) 0.0070(8) -0.0034(8)
C23 0.0213(9) 0.0211(9) 0.0266(10) -0.0102(8) 0.0030(8) -0.0044(7)
C24 0.0212(9) 0.0170(8) 0.0209(9) -0.0098(7) -0.0006(7) 0.0005(7)
C25 0.0211(9) 0.0150(8) 0.0115(8) -0.0054(6) -0.0029(6) 0.0037(7)
C26 0.0209(9) 0.0127(8) 0.0132(8) -0.0050(6) 0.0005(7) 0.0022(7)
C27 0.0250(10) 0.0267(10) 0.0180(9) -0.0071(8) -0.0010(7) -0.0051(8)
C28 0.0230(10) 0.0257(10) 0.0222(9) -0.0102(8) -0.0054(8) -0.0029(8)
O1S 0.0292(8) 0.0510(10) 0.0218(8) -0.0056(7) -0.0060(6) -0.0070(7)
O2S 0.0357(8) 0.0278(8) 0.0215(7) -0.0067(6) -0.0056(6) 0.0026(6)

loop_
_atom_type_symbol
_atom_type_description
_atom_type_scat_dispersion_real
_atom_type_scat_dispersion_imag
_atom_type_scat_source
C C 0.0033 0.0016 'International Tables Vol C Tables 4.2.6.8 and 6.1.1.4'
H H 0.0000 0.0000 'International Tables Vol C Tables 4.2.6.8 and 6.1.1.4'
N N 0.0061 0.0033 'International Tables Vol C Tables 4.2.6.8 and 6.1.1.4'
O O 0.0106 0.0060 'International Tables Vol C Tables 4.2.6.8 and 6.1.1.4'
Cu Cu 0.3201 1.2651 'International Tables Vol C Tables 4.2.6.8 and 6.1.1.4'

loop_
_geom_angle_atom_site_label_1
_geom_angle_atom_site_label_2
_geom_angle_atom_site_label_3
_geom_angle
_geom_angle_site_symmetry_1
_geom_angle_site_symmetry_3
_geom_angle_publ_flag
N1 Cu1 N3 131.28(6) . . ?
N1 Cu1 N2 83.10(6) . . ?
N3 Cu1 N2 118.62(6) . . ?
N1 Cu1 N4 123.83(6) . . ?
N3 Cu1 N4 82.64(6) . . ?
N2 Cu1 N4 122.72(6) . . ?
C1 N1 C11 118.95(15) . . ?
C1 N1 Cu1 130.00(12) . . ?
C11 N1 Cu1 110.97(11) . . ?
C10 N2 C12 118.73(15) . . ?
C10 N2 Cu1 130.04(12) . . ?
C12 N2 Cu1 111.23(11) . . ?
C15 N3 C25 118.30(15) . . ?
C15 N3 Cu1 130.00(12) . . ?
C25 N3 Cu1 111.68(12) . . ?
C24 N4 C26 118.79(15) . . ?
C24 N4 Cu1 129.79(12) . . ?
C26 N4 Cu1 111.42(12) . . ?
O3 N5 O2 120.79(16) . . ?
O3 N5 O1 119.65(16) . . ?
O2 N5 O1 119.53(16) . . ?
N1 C1 C2 121.49(17) . . ?
N1 C1 C13 118.05(16) . . ?
C2 C1 C13 120.45(16) . . ?
C3 C2 C1 119.95(17) . . ?
C2 C3 C4 119.65(16) . . ?
C11 C4 C3 117.28(16) . . ?
C11 C4 C5 118.88(16) . . ?
C3 C4 C5 123.84(16) . . ?
C6 C5 C4 121.52(16) . . ?
C5 C6 C7 120.48(17) . . ?
C12 C7 C8 117.36(16) . . ?
C12 C7 C6 119.43(16) . . ?
C8 C7 C6 123.21(16) . . ?
C9 C8 C7 119.32(16) . . ?
C8 C9 C10 120.14(17) . . ?
N2 C10 C9 121.50(16) . . ?
N2 C10 C14 117.30(15) . . ?
C9 C10 C14 121.19(16) . . ?
N1 C11 C4 122.68(16) . . ?
N1 C11 C12 117.59(15) . . ?
C4 C11 C12 119.73(16) . . ?
N2 C12 C7 122.94(16) . . ?
N2 C12 C11 117.09(15) . . ?
C7 C12 C11 119.96(15) . . ?
N3 C15 C16 121.59(17) . . ?
N3 C15 C27 117.21(16) . . ?
C16 C15 C27 121.20(17) . . ?
C17 C16 C15 120.13(18) . . ?
C16 C17 C18 119.50(17) . . ?
C25 C18 C17 117.31(17) . . ?
C25 C18 C19 119.18(18) . . ?
C17 C18 C19 123.50(17) . . ?
C20 C19 C18 120.91(17) . . ?
C19 C20 C21 121.10(17) . . ?
C22 C21 C26 116.87(17) . . ?
C22 C21 C20 123.79(17) . . ?
C26 C21 C20 119.34(18) . . ?
C23 C22 C21 119.47(17) . . ?
C22 C23 C24 120.47(18) . . ?
N4 C24 C23 121.07(17) . . ?
N4 C24 C28 117.35(16) . . ?
C23 C24 C28 121.57(17) . . ?
N3 C25 C18 123.09(17) . . ?
N3 C25 C26 116.73(15) . . ?
C18 C25 C26 120.17(16) . . ?
N4 C26 C21 123.31(17) . . ?
N4 C26 C25 117.48(15) . . ?
C21 C26 C25 119.21(16) . . ?

loop_
_geom_bond_atom_site_label_1
_geom_bond_atom_site_label_2
_geom_bond_distance
_geom_bond_site_symmetry_2
_geom_bond_publ_flag
Cu1 N1 2.0242(15) . ?
Cu1 N3 2.0312(15) . ?
Cu1 N2 2.0326(15) . ?
Cu1 N4 2.0391(15) . ?
N1 C1 1.329(2) . ?
N1 C11 1.370(2) . ?
N2 C10 1.336(2) . ?
N2 C12 1.363(2) . ?
N3 C15 1.333(2) . ?
N3 C25 1.371(2) . ?
N4 C24 1.328(2) . ?
N4 C26 1.361(2) . ?
N5 O3 1.241(2) . ?
N5 O2 1.249(2) . ?
N5 O1 1.259(2) . ?
C1 C2 1.415(2) . ?
C1 C13 1.491(3) . ?
C2 C3 1.369(3) . ?
C3 C4 1.409(3) . ?
C4 C11 1.406(2) . ?
C4 C5 1.434(3) . ?
C5 C6 1.357(3) . ?
C6 C7 1.433(2) . ?
C7 C12 1.403(2) . ?
C7 C8 1.411(2) . ?
C8 C9 1.370(2) . ?
C9 C10 1.408(2) . ?
C10 C14 1.500(2) . ?
C11 C12 1.435(2) . ?
C15 C16 1.411(3) . ?
C15 C27 1.499(3) . ?
C16 C17 1.369(3) . ?
C17 C18 1.405(3) . ?
C18 C25 1.401(2) . ?
C18 C19 1.438(3) . ?
C19 C20 1.350(3) . ?
C20 C21 1.440(3) . ?
C21 C22 1.405(3) . ?
C21 C26 1.405(2) . ?
C22 C23 1.366(3) . ?
C23 C24 1.412(3) . ?
C24 C28 1.497(3) . ?
C25 C26 1.442(3) . ?

loop_
_geom_torsion_atom_site_label_1
_geom_torsion_atom_site_label_2
_geom_torsion_atom_site_label_3
_geom_torsion_atom_site_label_4
_geom_torsion
_geom_torsion_site_symmetry_1
_geom_torsion_site_symmetry_2
_geom_torsion_site_symmetry_3
_geom_torsion_site_symmetry_4
_geom_torsion_publ_flag
N3 Cu1 N1 C1 59.65(18) . . . . ?
N2 Cu1 N1 C1 -177.94(16) . . . . ?
N4 Cu1 N1 C1 -52.89(17) . . . . ?
N3 Cu1 N1 C11 -123.72(11) . . . . ?
N2 Cu1 N1 C11 -1.31(11) . . . . ?
N4 Cu1 N1 C11 123.75(11) . . . . ?
N1 Cu1 N2 C10 -179.33(16) . . . . ?
N3 Cu1 N2 C10 -45.62(17) . . . . ?
N4 Cu1 N2 C10 54.59(17) . . . . ?
N1 Cu1 N2 C12 1.06(11) . . . . ?
N3 Cu1 N2 C12 134.78(11) . . . . ?
N4 Cu1 N2 C12 -125.02(11) . . . . ?
N1 Cu1 N3 C15 54.60(18) . . . . ?
N2 Cu1 N3 C15 -52.68(17) . . . . ?
N4 Cu1 N3 C15 -176.08(16) . . . . ?
N1 Cu1 N3 C25 -127.10(12) . . . . ?
N2 Cu1 N3 C25 125.62(12) . . . . ?
N4 Cu1 N3 C25 2.22(12) . . . . ?
N1 Cu1 N4 C24 -46.28(17) . . . . ?
N3 Cu1 N4 C24 178.13(16) . . . . ?
N2 Cu1 N4 C24 58.72(17) . . . . ?
N1 Cu1 N4 C26 134.09(11) . . . . ?
N3 Cu1 N4 C26 -1.50(12) . . . . ?
N2 Cu1 N4 C26 -120.92(11) . . . . ?
C11 N1 C1 C2 0.5(3) . . . . ?
Cu1 N1 C1 C2 176.86(13) . . . . ?
C11 N1 C1 C13 -178.67(15) . . . . ?
Cu1 N1 C1 C13 -2.3(2) . . . . ?
N1 C1 C2 C3 -0.1(3) . . . . ?
C13 C1 C2 C3 178.96(17) . . . . ?
C1 C2 C3 C4 -0.2(3) . . . . ?
C2 C3 C4 C11 0.2(3) . . . . ?
C2 C3 C4 C5 -179.16(17) . . . . ?
C11 C4 C5 C6 -0.3(3) . . . . ?
C3 C4 C5 C6 178.97(17) . . . . ?
C4 C5 C6 C7 -0.2(3) . . . . ?
C5 C6 C7 C12 0.4(3) . . . . ?
C5 C6 C7 C8 -178.86(17) . . . . ?
C12 C7 C8 C9 0.2(3) . . . . ?
C6 C7 C8 C9 179.50(17) . . . . ?
C7 C8 C9 C10 0.1(3) . . . . ?
C12 N2 C10 C9 1.8(2) . . . . ?
Cu1 N2 C10 C9 -177.78(13) . . . . ?
C12 N2 C10 C14 -177.80(15) . . . . ?
Cu1 N2 C10 C14 2.6(2) . . . . ?
C8 C9 C10 N2 -1.2(3) . . . . ?
C8 C9 C10 C14 178.42(16) . . . . ?
C1 N1 C11 C4 -0.5(2) . . . . ?
Cu1 N1 C11 C4 -177.52(13) . . . . ?
C1 N1 C11 C12 178.42(15) . . . . ?
Cu1 N1 C11 C12 1.37(19) . . . . ?
C3 C4 C11 N1 0.2(3) . . . . ?
C5 C4 C11 N1 179.52(15) . . . . ?
C3 C4 C11 C12 -178.70(15) . . . . ?
C5 C4 C11 C12 0.7(2) . . . . ?
C10 N2 C12 C7 -1.4(2) . . . . ?
Cu1 N2 C12 C7 178.21(13) . . . . ?
C10 N2 C12 C11 179.71(15) . . . . ?
Cu1 N2 C12 C11 -0.63(19) . . . . ?
C8 C7 C12 N2 0.4(3) . . . . ?
C6 C7 C12 N2 -178.86(16) . . . . ?
C8 C7 C12 C11 179.23(15) . . . . ?
C6 C7 C12 C11 -0.1(2) . . . . ?
N1 C11 C12 N2 -0.5(2) . . . . ?
C4 C11 C12 N2 178.41(15) . . . . ?
N1 C11 C12 C7 -179.38(15) . . . . ?
C4 C11 C12 C7 -0.5(2) . . . . ?
C25 N3 C15 C16 2.4(3) . . . . ?
Cu1 N3 C15 C16 -179.39(13) . . . . ?
C25 N3 C15 C27 -176.84(16) . . . . ?
Cu1 N3 C15 C27 1.4(2) . . . . ?
N3 C15 C16 C17 -0.3(3) . . . . ?
C27 C15 C16 C17 178.92(17) . . . . ?
C15 C16 C17 C18 -1.4(3) . . . . ?
C16 C17 C18 C25 1.0(3) . . . . ?
C16 C17 C18 C19 -178.21(18) . . . . ?
C25 C18 C19 C20 -2.7(3) . . . . ?
C17 C18 C19 C20 176.48(18) . . . . ?
C18 C19 C20 C21 0.9(3) . . . . ?
C19 C20 C21 C22 -178.72(18) . . . . ?
C19 C20 C21 C26 2.0(3) . . . . ?
C26 C21 C22 C23 1.5(3) . . . . ?
C20 C21 C22 C23 -177.80(18) . . . . ?
C21 C22 C23 C24 -0.3(3) . . . . ?
C26 N4 C24 C23 1.4(3) . . . . ?
Cu1 N4 C24 C23 -178.22(13) . . . . ?
C26 N4 C24 C28 -178.15(16) . . . . ?
Cu1 N4 C24 C28 2.2(2) . . . . ?
C22 C23 C24 N4 -1.2(3) . . . . ?
C22 C23 C24 C28 178.33(17) . . . . ?
C15 N3 C25 C18 -2.9(3) . . . . ?
Cu1 N3 C25 C18 178.60(13) . . . . ?
C15 N3 C25 C26 175.93(15) . . . . ?
Cu1 N3 C25 C26 -2.59(19) . . . . ?
C17 C18 C25 N3 1.2(3) . . . . ?
C19 C18 C25 N3 -179.58(16) . . . . ?
C17 C18 C25 C26 -177.60(16) . . . . ?
C19 C18 C25 C26 1.6(3) . . . . ?
C24 N4 C26 C21 -0.1(3) . . . . ?
Cu1 N4 C26 C21 179.56(13) . . . . ?
C24 N4 C26 C25 -179.13(15) . . . . ?
Cu1 N4 C26 C25 0.55(19) . . . . ?
C22 C21 C26 N4 -1.3(3) . . . . ?
C20 C21 C26 N4 178.00(16) . . . . ?
C22 C21 C26 C25 177.67(16) . . . . ?
C20 C21 C26 C25 -3.0(3) . . . . ?
N3 C25 C26 N4 1.4(2) . . . . ?
C18 C25 C26 N4 -179.75(15) . . . . ?
N3 C25 C26 C21 -177.65(15) . . . . ?
C18 C25 C26 C21 1.2(2) . . . . ?
